data_7033538
loop_
_publ_author_name
'Feng, Hung-Kai'
'Huang, Po-Jung'
'Tsai, Hui-Lien'

_publ_section_title
;
 One-dimensional lanthanide coordination polymers: synthesis, structures,
 and single-ion magnetic behaviour.
;
_journal_issue 8
_journal_name_full 'Dalton transactions (Cambridge, England : 2003)'
_journal_page_first 3764
_journal_page_last 3772
_journal_paper_doi 10.1039/c4dt03458a
_journal_volume 44
_journal_year 2015
_chemical_formula_moiety 'C20 H24 Ho N5 O8'
_chemical_formula_sum 'C20 H24 Ho N5 O8'
_chemical_formula_weight 627.37
_chemical_name_systematic
; 
 ? 
;
_space_group_IT_number 61
_symmetry_cell_setting orthorhombic
_symmetry_space_group_name_Hall '-P 2ac 2ab'
_symmetry_space_group_name_H-M 'P b c a'
_atom_sites_solution_hydrogens geom
_atom_sites_solution_primary direct
_atom_sites_solution_secondary difmap
_audit_creation_method SHELXL-97
_audit_update_record
;
2014-11-28 deposited with the CCDC.
2015-01-07 downloaded from the CCDC.
;
_cell_angle_alpha 90.00
_cell_angle_beta 90.00
_cell_angle_gamma 90.00
_cell_formula_units_Z 8
_cell_length_a 17.497(2)
_cell_length_b 10.6651(12)
_cell_length_c 25.333(3)
_cell_measurement_reflns_used 6823
_cell_measurement_temperature 150(2)
_cell_measurement_theta_max 27.9
_cell_measurement_theta_min 2.3
_cell_volume 4727.3(9)
_computing_cell_refinement 'Bruker SMART'
_computing_data_collection 'Bruker SMART'
_computing_data_reduction 'Bruker SMART'
_computing_molecular_graphics 'Bruker SHELXS'
_computing_publication_material 'Bruker SHELXS'
_computing_structure_refinement 'SHELXL-97 (Sheldrick, 1997)'
_computing_structure_solution 'SHELXS-97 (Sheldrick, 1990)'
_diffrn_ambient_temperature 150(2)
_diffrn_detector_area_resol_mean 9
_diffrn_measured_fraction_theta_full 0.994
_diffrn_measured_fraction_theta_max 0.994
_diffrn_measurement_device_type KappaCCD
_diffrn_measurement_method 'CCD rotation images, thick slices'
_diffrn_radiation_monochromator graphite
_diffrn_radiation_source 'fine-focus sealed tube'
_diffrn_radiation_type MoK\a
_diffrn_radiation_wavelength 0.71073
_diffrn_reflns_av_R_equivalents 0.0492
_diffrn_reflns_av_unetI/netI 0.0342
_diffrn_reflns_limit_h_max 23
_diffrn_reflns_limit_h_min -19
_diffrn_reflns_limit_k_max 14
_diffrn_reflns_limit_k_min -14
_diffrn_reflns_limit_l_max 24
_diffrn_reflns_limit_l_min -33
_diffrn_reflns_number 34501
_diffrn_reflns_theta_full 28.33
_diffrn_reflns_theta_max 28.33
_diffrn_reflns_theta_min 1.61
_exptl_absorpt_coefficient_mu 3.402
_exptl_absorpt_correction_T_max 0.7457
_exptl_absorpt_correction_T_min 0.5914
_exptl_absorpt_correction_type multi-scan
_exptl_absorpt_process_details SADABS
_exptl_crystal_colour yellow
_exptl_crystal_density_diffrn 1.763
_exptl_crystal_density_method 'not measured'
_exptl_crystal_description chunk
_exptl_crystal_F_000 2480
_exptl_crystal_size_max 0.321
_exptl_crystal_size_mid 0.301
_exptl_crystal_size_min 0.275
_refine_diff_density_max 1.186
_refine_diff_density_min -0.670
_refine_diff_density_rms 0.108
_refine_ls_extinction_method none
_refine_ls_goodness_of_fit_ref 1.029
_refine_ls_hydrogen_treatment mixed
_refine_ls_matrix_type full
_refine_ls_number_parameters 311
_refine_ls_number_reflns 5867
_refine_ls_number_restraints 1
_refine_ls_restrained_S_all 1.029
_refine_ls_R_factor_all 0.0539
_refine_ls_R_factor_gt 0.0310
_refine_ls_shift/su_max 0.002
_refine_ls_shift/su_mean 0.000
_refine_ls_structure_factor_coef Fsqd
_refine_ls_weighting_details 'calc w=1/[\s^2^(Fo^2^)+(0.0229P)^2^+7.8349P] where P=(Fo^2^+2Fc^2^)/3'
_refine_ls_weighting_scheme calc
_refine_ls_wR_factor_gt 0.0612
_refine_ls_wR_factor_ref 0.0690
_reflns_number_gt 4203
_reflns_number_total 5867
_reflns_threshold_expression >2sigma(I)
_cod_data_source_file c4dt03458a2.cif
_cod_data_source_block hkf1038_0m
_cod_depositor_comments
;
The following automatic conversions were performed:

'_symmetry_cell_setting' value 'Orthorhombic' changed to
'orthorhombic' according to
/usr/data/users/saulius/crontab/automatic-downloads/rss-feeds/RSC/lib/dictionaries/cif_core.dic
dictionary named 'cif_core.dic' version 2.4.2 from 2011-04-26.

Automatic conversion script
Id: cif_fix_values 2935 2014-11-11 08:27:57Z andrius 

 Adding full bibliography for 7033536--7033539.cif.
;
_cod_original_cell_volume 4727.4(9)
_cod_original_sg_symbol_H-M Pbca
_cod_database_code 7033538

loop_
_symmetry_equiv_pos_as_xyz
'x, y, z'
'-x+1/2, -y, z+1/2'
'-x, y+1/2, -z+1/2'
'x+1/2, -y+1/2, -z'
'-x, -y, -z'
'x-1/2, y, -z-1/2'
'x, -y-1/2, z-1/2'
'-x-1/2, y-1/2, z'

loop_
_atom_site_label
_atom_site_type_symbol
_atom_site_fract_x
_atom_site_fract_y
_atom_site_fract_z
_atom_site_U_iso_or_equiv
_atom_site_adp_type
_atom_site_occupancy
_atom_site_symmetry_multiplicity
_atom_site_calc_flag
_atom_site_refinement_flags
C10 C 0.1753(2) 1.0629(3) 0.21624(16) 0.0305(9) Uani 1 1 d .
H10 H 0.1326 1.0112 0.2137 0.037 Uiso 1 1 calc R
C9 C 0.2163(2) 1.0670(3) 0.26386(15) 0.0252(8) Uani 1 1 d .
C13 C 0.1982(2) 0.7158(3) 0.22399(16) 0.0313(9) Uani 1 1 d .
H13 H 0.1556 0.7678 0.2257 0.038 Uiso 1 1 calc R
C14 C 0.2189(2) 0.6452(3) 0.26888(15) 0.0261(8) Uani 1 1 d .
Ho1 Ho 0.098544(9) 0.759771(13) 0.363051(7) 0.02428(6) Uani 1 1 d .
O6 O 0.05141(16) 0.5417(2) 0.36596(12) 0.0351(6) Uani 1 1 d .
N1 N 0.21792(19) 0.8825(3) 0.38662(12) 0.0261(7) Uani 1 1 d .
O2 O 0.13059(15) 0.9196(2) 0.30321(10) 0.0287(6) Uani 1 1 d .
N2 N 0.23672(19) 0.9723(3) 0.34854(12) 0.0289(7) Uani 1 1 d .
H2A H 0.2365 1.0479 0.3650 0.035 Uiso 1 1 d .
C8 C 0.1906(2) 0.9826(3) 0.30613(15) 0.0257(8) Uani 1 1 d .
C6 C 0.2616(2) 0.7822(3) 0.46721(14) 0.0266(8) Uani 1 1 d .
O7 O -0.01675(16) 0.6780(3) 0.40773(13) 0.0419(7) Uani 1 1 d .
C1 C 0.2005(2) 0.6954(3) 0.47141(15) 0.0291(8) Uani 1 1 d .
C7 C 0.2665(2) 0.8716(3) 0.42423(15) 0.0281(8) Uani 1 1 d .
H7 H 0.3083 0.9255 0.4239 0.034 Uiso 1 1 calc R
C2 C 0.1998(2) 0.6155(3) 0.51554(15) 0.0317(9) Uani 1 1 d .
H2 H 0.1593 0.5600 0.5199 0.038 Uiso 1 1 calc R
O1 O 0.14621(17) 0.6883(3) 0.43640(11) 0.0386(7) Uani 1 1 d .
N5 N -0.0067(2) 0.5651(3) 0.39496(15) 0.0391(9) Uani 1 1 d .
C3 C 0.2573(3) 0.6171(4) 0.55241(16) 0.0353(10) Uani 1 1 d .
H3 H 0.2554 0.5626 0.5810 0.042 Uiso 1 1 calc R
C4 C 0.3187(3) 0.7001(4) 0.54728(16) 0.0359(10) Uani 1 1 d .
H4 H 0.3583 0.6999 0.5718 0.043 Uiso 1 1 calc R
C5 C 0.3194(2) 0.7819(4) 0.50540(16) 0.0328(9) Uani 1 1 d .
H5 H 0.3595 0.8387 0.5023 0.039 Uiso 1 1 calc R
O8 O -0.0508(2) 0.4822(3) 0.40769(16) 0.0667(11) Uani 1 1 d .
O4 O 0.00523(18) 0.7554(3) 0.29875(15) 0.0620(11) Uani 1 1 d .
O5 O 0.0386(2) 0.9343(3) 0.39968(14) 0.0537(9) Uani 1 1 d U
C18 C -0.0130(3) 0.7254(4) 0.2534(2) 0.0489(12) Uani 1 1 d .
H18 H 0.0109 0.6560 0.2385 0.059 Uiso 1 1 calc R
N3 N -0.06367(19) 0.7848(3) 0.22507(13) 0.0312(7) Uani 1 1 d .
C19 C -0.0833(3) 0.7456(4) 0.17198(18) 0.0557(14) Uani 1 1 d .
H19A H -0.0631 0.8046 0.1470 0.084 Uiso 1 1 calc R
H19B H -0.1379 0.7419 0.1685 0.084 Uiso 1 1 calc R
H19C H -0.0620 0.6642 0.1653 0.084 Uiso 1 1 calc R
C20 C -0.1046(3) 0.8911(4) 0.24649(19) 0.0485(12) Uani 1 1 d .
H20A H -0.0806 0.9176 0.2787 0.073 Uiso 1 1 calc R
H20B H -0.1566 0.8676 0.2535 0.073 Uiso 1 1 calc R
H20C H -0.1037 0.9587 0.2215 0.073 Uiso 1 1 calc R
O3 O 0.17892(15) 0.6520(2) 0.31297(10) 0.0274(6) Uani 1 1 d .
N4 N -0.0194(2) 1.1023(3) 0.43487(15) 0.0389(9) Uani 1 1 d .
C15 C 0.0365(3) 1.0207(4) 0.4307(2) 0.0493(12) Uani 1 1 d U
H15 H 0.0778 1.0299 0.4534 0.059 Uiso 1 1 calc R
C17 C -0.0856(4) 1.1059(6) 0.4031(3) 0.082(2) Uani 1 1 d .
H17A H -0.0826 1.1757 0.3793 0.123 Uiso 1 1 calc R
H17B H -0.1299 1.1150 0.4252 0.123 Uiso 1 1 calc R
H17C H -0.0895 1.0294 0.3833 0.123 Uiso 1 1 calc R
C16 C -0.0122(4) 1.2024(5) 0.4733(2) 0.0688(16) Uani 1 1 d .
H16A H 0.0341 1.1914 0.4931 0.103 Uiso 1 1 calc R
H16B H -0.0551 1.2005 0.4968 0.103 Uiso 1 1 calc R
H16C H -0.0108 1.2817 0.4554 0.103 Uiso 1 1 calc R
C12 C 0.2394(2) 0.7098(4) 0.17759(16) 0.0353(9) Uani 1 1 d .
H12 H 0.2241 0.7576 0.1487 0.042 Uiso 1 1 calc R
C11 C 0.1966(2) 1.1334(4) 0.17347(16) 0.0348(9) Uani 1 1 d .
H11 H 0.1688 1.1300 0.1422 0.042 Uiso 1 1 calc R

loop_
_atom_site_aniso_label
_atom_site_aniso_U_11
_atom_site_aniso_U_22
_atom_site_aniso_U_33
_atom_site_aniso_U_23
_atom_site_aniso_U_13
_atom_site_aniso_U_12
C10 0.030(2) 0.0306(19) 0.031(2) 0.0011(17) -0.0064(17) -0.0016(16)
C9 0.026(2) 0.0210(16) 0.029(2) 0.0009(15) 0.0007(16) 0.0039(14)
C13 0.027(2) 0.0327(19) 0.035(2) 0.0031(17) -0.0025(17) 0.0005(16)
C14 0.026(2) 0.0246(17) 0.027(2) 0.0003(15) -0.0008(16) -0.0056(15)
Ho1 0.02019(8) 0.02221(8) 0.03042(10) 0.00122(7) 0.00193(7) 0.00134(7)
O6 0.0324(16) 0.0319(14) 0.0409(17) -0.0053(13) 0.0066(14) -0.0043(12)
N1 0.0330(19) 0.0193(14) 0.0260(17) 0.0018(12) 0.0002(14) -0.0021(13)
O2 0.0257(14) 0.0279(13) 0.0325(16) 0.0049(11) -0.0033(12) -0.0026(11)
N2 0.038(2) 0.0230(15) 0.0263(18) 0.0028(12) -0.0020(14) -0.0062(13)
C8 0.027(2) 0.0202(16) 0.030(2) -0.0014(15) -0.0001(16) 0.0021(14)
C6 0.035(2) 0.0224(17) 0.0219(19) -0.0011(14) -0.0020(16) -0.0021(15)
O7 0.0301(17) 0.0377(16) 0.058(2) -0.0005(15) 0.0128(15) 0.0066(12)
C1 0.034(2) 0.0293(18) 0.024(2) -0.0018(15) 0.0033(17) -0.0032(17)
C7 0.029(2) 0.0273(18) 0.028(2) -0.0013(15) 0.0000(17) -0.0062(15)
C2 0.037(2) 0.0318(19) 0.026(2) 0.0008(16) 0.0034(18) -0.0063(17)
O1 0.0405(18) 0.0438(16) 0.0315(17) 0.0087(13) -0.0060(14) -0.0180(14)
N5 0.0254(19) 0.041(2) 0.050(3) 0.0076(17) 0.0040(17) -0.0041(16)
C3 0.049(3) 0.032(2) 0.025(2) 0.0014(17) 0.0001(19) 0.0004(18)
C4 0.042(3) 0.035(2) 0.030(2) 0.0006(18) -0.0093(19) 0.0017(18)
C5 0.035(2) 0.0294(19) 0.034(2) 0.0000(17) -0.0025(18) -0.0044(16)
O8 0.050(2) 0.053(2) 0.097(3) 0.023(2) 0.023(2) -0.0198(17)
O4 0.0365(19) 0.080(2) 0.069(3) 0.038(2) -0.0291(17) -0.0245(18)
O5 0.068(2) 0.0300(15) 0.063(2) 0.0013(13) 0.0246(19) 0.0061(15)
C18 0.029(2) 0.043(2) 0.075(4) 0.022(2) 0.006(2) 0.0013(19)
N3 0.0315(18) 0.0265(16) 0.036(2) 0.0026(14) -0.0039(15) -0.0012(14)
C19 0.090(4) 0.043(3) 0.034(3) -0.001(2) 0.002(2) -0.023(3)
C20 0.064(3) 0.038(2) 0.044(3) 0.005(2) 0.005(2) 0.018(2)
O3 0.0292(15) 0.0283(13) 0.0246(15) 0.0028(11) 0.0064(12) 0.0038(11)
N4 0.044(2) 0.0290(17) 0.044(2) 0.0064(16) 0.0129(18) 0.0131(15)
C15 0.059(3) 0.039(2) 0.050(3) 0.0032(16) 0.010(2) 0.006(2)
C17 0.071(5) 0.080(4) 0.095(5) 0.004(4) -0.025(4) -0.009(3)
C16 0.086(5) 0.056(3) 0.064(4) 0.001(3) -0.006(3) -0.007(3)
C12 0.038(2) 0.040(2) 0.028(2) 0.0092(17) 0.0008(18) -0.0033(18)
C11 0.037(2) 0.043(2) 0.024(2) 0.0044(17) -0.0070(18) 0.0005(19)

loop_
_atom_type_symbol
_atom_type_description
_atom_type_scat_dispersion_real
_atom_type_scat_dispersion_imag
_atom_type_scat_source
C C 0.0033 0.0016 'International Tables Vol C Tables 4.2.6.8 and 6.1.1.4'
H H 0.0000 0.0000 'International Tables Vol C Tables 4.2.6.8 and 6.1.1.4'
N N 0.0061 0.0033 'International Tables Vol C Tables 4.2.6.8 and 6.1.1.4'
O O 0.0106 0.0060 'International Tables Vol C Tables 4.2.6.8 and 6.1.1.4'
Ho Ho -0.2175 4.6783 'International Tables Vol C Tables 4.2.6.8 and 6.1.1.4'

loop_
_geom_angle_atom_site_label_1
_geom_angle_atom_site_label_2
_geom_angle_atom_site_label_3
_geom_angle
_geom_angle_site_symmetry_1
_geom_angle_site_symmetry_3
C11 C10 C9 121.5(4) . .
C10 C9 C14 120.4(3) . 8_665
C10 C9 C8 116.8(3) . .
C14 C9 C8 122.8(3) 8_665 .
C12 C13 C14 121.8(4) . .
O3 C14 C13 121.1(3) . .
O3 C14 C9 122.3(3) . 8_655
C13 C14 C9 116.6(4) . 8_655
O1 Ho1 O3 93.66(11) . .
O1 Ho1 O4 150.19(11) . .
O3 Ho1 O4 91.97(13) . .
O1 Ho1 O5 96.47(12) . .
O3 Ho1 O5 158.22(10) . .
O4 Ho1 O5 88.77(14) . .
O1 Ho1 O2 135.58(10) . .
O3 Ho1 O2 81.69(9) . .
O4 Ho1 O2 74.21(10) . .
O5 Ho1 O2 77.57(10) . .
O1 Ho1 O6 76.83(10) . .
O3 Ho1 O6 74.95(9) . .
O4 Ho1 O6 76.45(11) . .
O5 Ho1 O6 126.17(11) . .
O2 Ho1 O6 141.51(9) . .
O1 Ho1 O7 78.35(10) . .
O3 Ho1 O7 126.66(9) . .
O4 Ho1 O7 74.85(12) . .
O5 Ho1 O7 74.44(10) . .
O2 Ho1 O7 138.26(9) . .
O6 Ho1 O7 51.79(9) . .
O1 Ho1 N1 70.37(10) . .
O3 Ho1 N1 83.09(10) . .
O4 Ho1 N1 139.43(10) . .
O5 Ho1 N1 82.25(11) . .
O2 Ho1 N1 65.22(9) . .
O6 Ho1 N1 138.96(10) . .
O7 Ho1 N1 138.28(10) . .
N5 O6 Ho1 95.7(2) . .
C7 N1 N2 114.7(3) . .
C7 N1 Ho1 132.4(2) . .
N2 N1 Ho1 112.6(2) . .
C8 O2 Ho1 123.6(2) . .
C8 N2 N1 117.7(3) . .
O2 C8 N2 120.4(3) . .
O2 C8 C9 122.9(3) . .
N2 C8 C9 116.6(3) . .
C5 C6 C1 119.5(3) . .
C5 C6 C7 118.5(3) . .
C1 C6 C7 122.0(3) . .
N5 O7 Ho1 96.0(2) . .
O1 C1 C2 120.1(4) . .
O1 C1 C6 122.5(3) . .
C2 C1 C6 117.5(4) . .
N1 C7 C6 125.3(3) . .
C3 C2 C1 121.9(4) . .
C1 O1 Ho1 147.3(2) . .
O8 N5 O7 122.5(4) . .
O8 N5 O6 121.0(4) . .
O7 N5 O6 116.5(3) . .
C2 C3 C4 120.5(4) . .
C5 C4 C3 118.8(4) . .
C4 C5 C6 121.9(4) . .
C18 O4 Ho1 147.7(4) . .
C15 O5 Ho1 151.6(4) . .
O4 C18 N3 124.1(5) . .
C18 N3 C20 120.7(4) . .
C18 N3 C19 122.1(4) . .
C20 N3 C19 117.2(4) . .
C14 O3 Ho1 148.2(2) . .
C15 N4 C17 125.7(5) . .
C15 N4 C16 118.5(5) . .
C17 N4 C16 115.7(4) . .
O5 C15 N4 125.4(5) . .
C13 C12 C11 120.8(4) . 8_655
C10 C11 C12 118.8(4) . 8_665

loop_
_geom_bond_atom_site_label_1
_geom_bond_atom_site_label_2
_geom_bond_distance
_geom_bond_site_symmetry_2
C10 C11 1.370(5) .
C10 C9 1.405(5) .
C9 C14 1.414(5) 8_665
C9 C8 1.469(5) .
C13 C12 1.381(6) .
C13 C14 1.411(5) .
C14 O3 1.319(4) .
C14 C9 1.414(5) 8_655
Ho1 O1 2.175(3) .
Ho1 O3 2.216(2) .
Ho1 O4 2.307(3) .
Ho1 O5 2.329(3) .
Ho1 O2 2.349(2) .
Ho1 O6 2.469(3) .
Ho1 O7 2.472(3) .
Ho1 N1 2.536(3) .
O6 N5 1.278(4) .
N1 C7 1.282(5) .
N1 N2 1.399(4) .
O2 C8 1.250(4) .
N2 C8 1.348(5) .
C6 C5 1.400(5) .
C6 C1 1.419(5) .
C6 C7 1.450(5) .
O7 N5 1.259(4) .
C1 O1 1.302(5) .
C1 C2 1.405(5) .
C2 C3 1.373(6) .
N5 O8 1.218(4) .
C3 C4 1.398(6) .
C4 C5 1.374(5) .
O4 C18 1.234(6) .
O5 C15 1.212(5) .
C18 N3 1.306(6) .
N3 C20 1.446(5) .
N3 C19 1.450(6) .
N4 C15 1.313(5) .
N4 C17 1.412(7) .
N4 C16 1.450(6) .
C12 C11 1.389(6) 8_655
C11 C12 1.389(6) 8_665
